data_7016797
loop_
_publ_author_name
'Cross, Warren B.'
'Daly, Christopher G.'
'Boutadla, Youcef'
'Singh, Kuldip'

_publ_section_title
;
 Variable coordination of amine functionalised N-heterocyclic carbene
 ligands to Ru, Rh and Ir: C-H and N-H activation and catalytic
 transfer hydrogenation.
;
_journal_issue 38
_journal_name_full 'Dalton transactions (Cambridge, England : 2003)'
_journal_page_first 9722
_journal_page_last 9730
_journal_paper_doi 10.1039/c1dt10753d
_journal_volume 40
_journal_year 2011
_chemical_formula_moiety 'C34 H45 I N3 Rh'
_chemical_formula_sum 'C34 H45 I N3 Rh'
_chemical_formula_weight 725.54
_chemical_name_common 'Cp*Rh(C,C)I (3)'
_chemical_name_systematic
;
?
;
_space_group_IT_number 14
_symmetry_cell_setting monoclinic
_symmetry_space_group_name_Hall '-P 2ybc'
_symmetry_space_group_name_H-M 'P 1 21/c 1'
_atom_sites_solution_hydrogens geom
_atom_sites_solution_primary direct
_atom_sites_solution_secondary difmap
_audit_creation_method SHELXL-97
_cell_angle_alpha 90.00
_cell_angle_beta 95.710(8)
_cell_angle_gamma 90.00
_cell_formula_units_Z 4
_cell_length_a 13.277(5)
_cell_length_b 8.466(3)
_cell_length_c 28.869(11)
_cell_measurement_reflns_used 887
_cell_measurement_temperature 150(2)
_cell_measurement_theta_max 28.286
_cell_measurement_theta_min 2.793
_cell_volume 3229(2)
_computing_cell_refinement 'Bruker SMART'
_computing_data_collection 'Bruker SMART'
_computing_data_reduction 'Bruker SHELXTL'
_computing_molecular_graphics 'Bruker SHELXTL'
_computing_publication_material 'Bruker SHELXTL'
_computing_structure_refinement 'SHELXL-97 (Sheldrick, 1997)'
_computing_structure_solution 'SHELXS-97 (Sheldrick, 1990)'
_diffrn_ambient_temperature 150(2)
_diffrn_measured_fraction_theta_full 0.999
_diffrn_measured_fraction_theta_max 0.999
_diffrn_measurement_device_type 'Bruker Apex 2000 CCD area detector'
_diffrn_measurement_method 'phi and omega scans'
_diffrn_radiation_monochromator graphite
_diffrn_radiation_source 'fine-focus sealed tube'
_diffrn_radiation_type MoK\a
_diffrn_radiation_wavelength 0.71073
_diffrn_reflns_av_R_equivalents 0.1738
_diffrn_reflns_av_sigmaI/netI 0.1267
_diffrn_reflns_limit_h_max 16
_diffrn_reflns_limit_h_min -16
_diffrn_reflns_limit_k_max 10
_diffrn_reflns_limit_k_min -10
_diffrn_reflns_limit_l_max 35
_diffrn_reflns_limit_l_min -35
_diffrn_reflns_number 24670
_diffrn_reflns_theta_full 26.00
_diffrn_reflns_theta_max 26.00
_diffrn_reflns_theta_min 1.99
_exptl_absorpt_coefficient_mu 1.511
_exptl_absorpt_correction_T_max 0.831
_exptl_absorpt_correction_T_min 0.521
_exptl_absorpt_correction_type empirical
_exptl_absorpt_process_details
;
absorption correction based on 6595 reflections(SADABS);Rint 0.0819 before
correction and 0.0696 after.
;
_exptl_crystal_colour red
_exptl_crystal_density_diffrn 1.493
_exptl_crystal_density_method 'not measured'
_exptl_crystal_description block
_exptl_crystal_F_000 1472
_exptl_crystal_size_max 0.16
_exptl_crystal_size_mid 0.12
_exptl_crystal_size_min 0.08
_refine_diff_density_max 2.034
_refine_diff_density_min -1.294
_refine_diff_density_rms 0.186
_refine_ls_extinction_method none
_refine_ls_goodness_of_fit_ref 0.922
_refine_ls_hydrogen_treatment constr
_refine_ls_matrix_type full
_refine_ls_number_parameters 363
_refine_ls_number_reflns 6361
_refine_ls_number_restraints 0
_refine_ls_restrained_S_all 0.922
_refine_ls_R_factor_all 0.0907
_refine_ls_R_factor_gt 0.0599
_refine_ls_shift/su_max 0.000
_refine_ls_shift/su_mean 0.000
_refine_ls_structure_factor_coef Fsqd
_refine_ls_weighting_details 'calc w=1/[\s^2^(Fo^2^)+(0.0408P)^2^+0.0000P] where P=(Fo^2^+2Fc^2^)/3'
_refine_ls_weighting_scheme calc
_refine_ls_wR_factor_gt 0.1103
_refine_ls_wR_factor_ref 0.1242
_reflns_number_gt 4328
_reflns_number_total 6361
_reflns_threshold_expression >2sigma(I)
_cod_data_source_file c1dt10753d.txt
_cod_data_source_block 11019
_cod_depositor_comments
;
The following automatic conversions were performed:

'_symmetry_cell_setting' value 'Monoclinic' changed to 'monoclinic'
according to /home/saulius/struct/CIF-dictionaries/cif_core.dic
dictionary named 'cif_core.dic' version 2.4.1 from 2010-06-29.

Automatic conversion script
Id: cif_fix_values 1715 2011-07-08 13:25:40Z adriana 
;
_cod_original_sg_symbol_H-M P2(1)/c
_cod_database_code 7016797

loop_
_symmetry_equiv_pos_as_xyz
'x, y, z'
'-x, y+1/2, -z+1/2'
'-x, -y, -z'
'x, -y-1/2, z-1/2'

loop_
_atom_site_label
_atom_site_type_symbol
_atom_site_fract_x
_atom_site_fract_y
_atom_site_fract_z
_atom_site_U_iso_or_equiv
_atom_site_adp_type
_atom_site_occupancy
_atom_site_symmetry_multiplicity
_atom_site_calc_flag
_atom_site_refinement_flags
Rh1 Rh 0.82231(3) 0.26063(5) 0.078322(16) 0.02200(14) Uani 1 1 d .
I1 I 0.94385(3) 0.48419(5) 0.118497(15) 0.03323(14) Uani 1 1 d .
N1 N 0.8049(4) 0.1608(6) 0.18080(17) 0.0281(12) Uani 1 1 d .
N2 N 0.6936(4) 0.3251(6) 0.15051(17) 0.0247(11) Uani 1 1 d .
N3 N 0.5050(4) 0.4943(6) 0.15494(17) 0.0312(13) Uani 1 1 d .
H3 H 0.4995 0.4044 0.1622 0.037 Uiso 1 1 d R
C1 C 0.7725(4) 0.2332(7) 0.1407(2) 0.0249(13) Uani 1 1 d .
C2 C 0.7492(5) 0.2100(8) 0.2161(2) 0.0356(16) Uani 1 1 d .
H2 H 0.7583 0.1764 0.2476 0.043 Uiso 1 1 calc R
C3 C 0.6805(5) 0.3133(8) 0.1979(2) 0.0347(16) Uani 1 1 d .
H3A H 0.6321 0.3682 0.2139 0.042 Uiso 1 1 calc R
C4 C 0.6502(5) 0.4205(7) 0.1142(2) 0.0261(14) Uani 1 1 d .
C5 C 0.7037(4) 0.4162(6) 0.07489(19) 0.0212(13) Uani 1 1 d .
C6 C 0.6686(5) 0.5097(7) 0.0376(2) 0.0286(14) Uani 1 1 d .
H6 H 0.7045 0.5120 0.0108 0.034 Uiso 1 1 calc R
C7 C 0.5814(5) 0.6010(7) 0.0386(2) 0.0319(15) Uani 1 1 d .
H7 H 0.5593 0.6659 0.0127 0.038 Uiso 1 1 calc R
C8 C 0.5272(5) 0.5977(7) 0.0768(2) 0.0319(15) Uani 1 1 d .
H8 H 0.4671 0.6585 0.0768 0.038 Uiso 1 1 calc R
C9 C 0.5597(5) 0.5066(7) 0.1153(2) 0.0293(15) Uani 1 1 d .
C10 C 0.8920(5) 0.0514(8) 0.1876(2) 0.0362(16) Uani 1 1 d .
H10 H 0.9175 0.0341 0.1565 0.043 Uiso 1 1 calc R
C11 C 0.8576(6) -0.1076(9) 0.2048(3) 0.058(2) Uani 1 1 d .
H11A H 0.8369 -0.0957 0.2363 0.088 Uiso 1 1 calc R
H11B H 0.9135 -0.1834 0.2054 0.088 Uiso 1 1 calc R
H11C H 0.8002 -0.1461 0.1839 0.088 Uiso 1 1 calc R
C12 C 0.9764(6) 0.1225(10) 0.2191(3) 0.061(2) Uani 1 1 d .
H12A H 0.9917 0.2282 0.2079 0.092 Uiso 1 1 calc R
H12B H 1.0367 0.0557 0.2194 0.092 Uiso 1 1 calc R
H12C H 0.9560 0.1301 0.2508 0.092 Uiso 1 1 calc R
C13 C 0.7648(5) 0.1080(7) 0.0217(2) 0.0291(15) Uani 1 1 d .
C14 C 0.8251(5) 0.0143(7) 0.0556(2) 0.0296(15) Uani 1 1 d .
C15 C 0.9268(5) 0.0648(7) 0.0585(2) 0.0288(15) Uani 1 1 d .
C16 C 0.9314(5) 0.1920(7) 0.0257(2) 0.0307(15) Uani 1 1 d .
C17 C 0.8343(5) 0.2168(7) 0.0029(2) 0.0290(15) Uani 1 1 d .
C18 C 0.6564(5) 0.0836(9) 0.0049(3) 0.0475(19) Uani 1 1 d .
H18A H 0.6513 0.0093 -0.0213 0.071 Uiso 1 1 calc R
H18B H 0.6260 0.1848 -0.0054 0.071 Uiso 1 1 calc R
H18C H 0.6206 0.0405 0.0301 0.071 Uiso 1 1 calc R
C19 C 0.7845(5) -0.1287(8) 0.0786(2) 0.0424(18) Uani 1 1 d .
H19A H 0.7822 -0.2185 0.0571 0.064 Uiso 1 1 calc R
H19B H 0.7161 -0.1064 0.0868 0.064 Uiso 1 1 calc R
H19C H 0.8287 -0.1544 0.1068 0.064 Uiso 1 1 calc R
C20 C 1.0177(5) -0.0066(8) 0.0844(2) 0.0365(16) Uani 1 1 d .
H20A H 0.9986 -0.1050 0.0992 0.055 Uiso 1 1 calc R
H20B H 1.0462 0.0672 0.1084 0.055 Uiso 1 1 calc R
H20C H 1.0682 -0.0293 0.0628 0.055 Uiso 1 1 calc R
C21 C 1.0263(5) 0.2720(8) 0.0157(2) 0.0416(18) Uani 1 1 d .
H21A H 1.0680 0.1986 -0.0004 0.062 Uiso 1 1 calc R
H21B H 1.0637 0.3058 0.0450 0.062 Uiso 1 1 calc R
H21C H 1.0099 0.3644 -0.0040 0.062 Uiso 1 1 calc R
C22 C 0.8078(6) 0.3200(9) -0.0388(2) 0.053(2) Uani 1 1 d .
H22A H 0.8346 0.4265 -0.0325 0.080 Uiso 1 1 calc R
H22B H 0.7340 0.3252 -0.0455 0.080 Uiso 1 1 calc R
H22C H 0.8374 0.2758 -0.0658 0.080 Uiso 1 1 calc R
C23 C 0.4152(4) 0.5847(7) 0.1576(2) 0.0280(14) Uani 1 1 d .
C24 C 0.4248(5) 0.7460(7) 0.1654(2) 0.0325(15) Uani 1 1 d .
C25 C 0.3370(5) 0.8349(8) 0.1681(2) 0.0368(17) Uani 1 1 d .
H25 H 0.3418 0.9458 0.1728 0.044 Uiso 1 1 calc R
C26 C 0.2440(5) 0.7635(7) 0.1642(2) 0.0300(15) Uani 1 1 d .
H26 H 0.1847 0.8253 0.1659 0.036 Uiso 1 1 calc R
C27 C 0.2357(5) 0.6010(8) 0.1576(2) 0.0281(14) Uani 1 1 d .
H27 H 0.1707 0.5531 0.1553 0.034 Uiso 1 1 calc R
C28 C 0.3201(5) 0.5084(7) 0.1545(2) 0.0292(14) Uani 1 1 d .
C29 C 0.5262(5) 0.8276(8) 0.1728(2) 0.0389(17) Uani 1 1 d .
H29 H 0.5787 0.7503 0.1647 0.047 Uiso 1 1 calc R
C30 C 0.5345(6) 0.9720(8) 0.1423(3) 0.055(2) Uani 1 1 d .
H30A H 0.5174 0.9428 0.1096 0.082 Uiso 1 1 calc R
H30B H 0.6038 1.0129 0.1465 0.082 Uiso 1 1 calc R
H30C H 0.4875 1.0535 0.1510 0.082 Uiso 1 1 calc R
C31 C 0.5493(6) 0.8687(10) 0.2240(3) 0.059(2) Uani 1 1 d .
H31A H 0.5027 0.9511 0.2324 0.089 Uiso 1 1 calc R
H31B H 0.6191 0.9071 0.2296 0.089 Uiso 1 1 calc R
H31C H 0.5411 0.7744 0.2430 0.089 Uiso 1 1 calc R
C32 C 0.3108(5) 0.3312(7) 0.1463(2) 0.0346(16) Uani 1 1 d .
H32 H 0.3712 0.2810 0.1639 0.041 Uiso 1 1 calc R
C33 C 0.3149(6) 0.2904(9) 0.0954(2) 0.051(2) Uani 1 1 d .
H33A H 0.2538 0.3302 0.0772 0.077 Uiso 1 1 calc R
H33B H 0.3187 0.1755 0.0918 0.077 Uiso 1 1 calc R
H33C H 0.3748 0.3393 0.0841 0.077 Uiso 1 1 calc R
C34 C 0.2185(6) 0.2588(8) 0.1642(3) 0.056(2) Uani 1 1 d .
H34A H 0.2187 0.2818 0.1975 0.084 Uiso 1 1 calc R
H34B H 0.2195 0.1442 0.1595 0.084 Uiso 1 1 calc R
H34C H 0.1574 0.3033 0.1473 0.084 Uiso 1 1 calc R

loop_
_atom_site_aniso_label
_atom_site_aniso_U_11
_atom_site_aniso_U_22
_atom_site_aniso_U_33
_atom_site_aniso_U_23
_atom_site_aniso_U_13
_atom_site_aniso_U_12
Rh1 0.0230(3) 0.0202(3) 0.0230(3) -0.0013(2) 0.0035(2) 0.0026(2)
I1 0.0314(2) 0.0278(2) 0.0403(3) -0.00525(19) 0.0023(2) -0.00313(19)
N1 0.031(3) 0.034(3) 0.020(3) 0.005(2) 0.003(2) 0.006(2)
N2 0.029(3) 0.025(3) 0.021(3) 0.000(2) 0.004(2) 0.003(2)
N3 0.033(3) 0.029(3) 0.033(3) 0.004(2) 0.009(3) 0.006(2)
C1 0.027(3) 0.022(3) 0.025(3) 0.000(3) 0.004(3) -0.003(3)
C2 0.047(4) 0.039(4) 0.023(3) 0.003(3) 0.009(3) 0.004(3)
C3 0.033(4) 0.043(4) 0.029(4) 0.001(3) 0.009(3) 0.005(3)
C4 0.033(4) 0.019(3) 0.027(3) -0.003(3) 0.005(3) 0.001(3)
C5 0.026(3) 0.017(3) 0.021(3) -0.001(2) 0.002(3) 0.002(2)
C6 0.030(3) 0.027(3) 0.030(4) -0.006(3) 0.008(3) 0.002(3)
C7 0.038(4) 0.026(3) 0.032(4) 0.002(3) 0.004(3) 0.013(3)
C8 0.022(3) 0.028(3) 0.046(4) -0.005(3) 0.006(3) 0.008(3)
C9 0.026(3) 0.021(3) 0.041(4) -0.001(3) 0.004(3) -0.001(3)
C10 0.036(4) 0.038(4) 0.034(4) 0.007(3) 0.000(3) 0.013(3)
C11 0.067(6) 0.050(5) 0.059(5) 0.019(4) 0.015(5) 0.017(4)
C12 0.041(5) 0.083(7) 0.058(5) 0.012(5) -0.002(4) 0.010(5)
C13 0.029(3) 0.028(3) 0.030(4) -0.010(3) 0.000(3) 0.005(3)
C14 0.027(3) 0.031(3) 0.031(4) -0.013(3) 0.005(3) -0.001(3)
C15 0.031(4) 0.021(3) 0.035(4) -0.005(3) 0.008(3) 0.005(3)
C16 0.038(4) 0.025(3) 0.031(4) -0.007(3) 0.016(3) 0.006(3)
C17 0.038(4) 0.029(3) 0.021(3) -0.003(3) 0.006(3) 0.013(3)
C18 0.036(4) 0.054(5) 0.050(5) -0.022(4) -0.009(4) 0.000(4)
C19 0.042(4) 0.032(4) 0.053(5) -0.003(3) 0.004(4) -0.003(3)
C20 0.033(4) 0.038(4) 0.038(4) -0.001(3) 0.001(3) 0.013(3)
C21 0.042(4) 0.042(4) 0.044(4) -0.009(3) 0.018(4) -0.002(3)
C22 0.076(6) 0.059(5) 0.028(4) 0.005(4) 0.016(4) 0.034(4)
C23 0.025(3) 0.032(3) 0.028(4) 0.004(3) 0.010(3) 0.009(3)
C24 0.031(4) 0.035(4) 0.034(4) 0.000(3) 0.011(3) -0.001(3)
C25 0.042(4) 0.028(4) 0.041(4) 0.001(3) 0.011(3) 0.011(3)
C26 0.024(3) 0.038(4) 0.029(4) -0.003(3) 0.007(3) 0.004(3)
C27 0.023(3) 0.040(4) 0.020(3) -0.002(3) -0.003(3) -0.004(3)
C28 0.035(4) 0.033(4) 0.019(3) 0.002(3) 0.003(3) 0.001(3)
C29 0.032(4) 0.032(4) 0.054(5) -0.007(3) 0.010(3) -0.001(3)
C30 0.046(5) 0.052(5) 0.069(6) 0.001(4) 0.019(4) -0.015(4)
C31 0.044(5) 0.073(6) 0.062(6) -0.016(5) 0.013(4) -0.023(4)
C32 0.031(4) 0.032(4) 0.041(4) -0.008(3) 0.004(3) -0.004(3)
C33 0.067(5) 0.039(4) 0.047(5) -0.008(4) 0.004(4) -0.001(4)
C34 0.044(4) 0.040(4) 0.087(6) -0.005(4) 0.018(4) 0.003(4)

loop_
_atom_type_symbol
_atom_type_description
_atom_type_scat_dispersion_real
_atom_type_scat_dispersion_imag
_atom_type_scat_source
C C 0.0033 0.0016 'International Tables Vol C Tables 4.2.6.8 and 6.1.1.4'
H H 0.0000 0.0000 'International Tables Vol C Tables 4.2.6.8 and 6.1.1.4'
N N 0.0061 0.0033 'International Tables Vol C Tables 4.2.6.8 and 6.1.1.4'
Rh Rh -1.1178 0.9187 'International Tables Vol C Tables 4.2.6.8 and 6.1.1.4'
I I -0.4742 1.8119 'International Tables Vol C Tables 4.2.6.8 and 6.1.1.4'

loop_
_geom_angle_atom_site_label_1
_geom_angle_atom_site_label_2
_geom_angle_atom_site_label_3
_geom_angle
C1 Rh1 C5 78.2(2)
C1 Rh1 C13 119.3(2)
C5 Rh1 C13 97.8(2)
C1 Rh1 C14 100.2(2)
C5 Rh1 C14 129.4(2)
C13 Rh1 C14 38.6(2)
C1 Rh1 C17 157.7(2)
C5 Rh1 C17 100.9(2)
C13 Rh1 C17 38.5(2)
C14 Rh1 C17 62.8(2)
C1 Rh1 C15 114.1(2)
C5 Rh1 C15 160.6(2)
C13 Rh1 C15 63.4(2)
C14 Rh1 C15 36.8(2)
C17 Rh1 C15 61.9(2)
C1 Rh1 C16 149.8(2)
C5 Rh1 C16 132.0(2)
C13 Rh1 C16 62.8(2)
C14 Rh1 C16 61.7(2)
C17 Rh1 C16 36.3(2)
C15 Rh1 C16 36.9(2)
C1 Rh1 I1 86.03(17)
C5 Rh1 I1 89.64(16)
C13 Rh1 I1 154.53(16)
C14 Rh1 I1 140.99(17)
C17 Rh1 I1 116.26(17)
C15 Rh1 I1 105.57(16)
C16 Rh1 I1 94.24(17)
C1 N1 C2 110.5(5)
C1 N1 C10 125.4(5)
C2 N1 C10 124.0(5)
C1 N2 C3 109.7(5)
C1 N2 C4 116.3(5)
C3 N2 C4 133.7(5)
C9 N3 C23 120.2(5)
C9 N3 H3 110.5
C23 N3 H3 113.6
N1 C1 N2 105.6(5)
N1 C1 Rh1 136.6(4)
N2 C1 Rh1 117.0(4)
C3 C2 N1 107.6(5)
C3 C2 H2 126.2
N1 C2 H2 126.2
C2 C3 N2 106.6(5)
C2 C3 H3A 126.7
N2 C3 H3A 126.7
C5 C4 N2 112.8(5)
C5 C4 C9 122.4(6)
N2 C4 C9 124.7(5)
C6 C5 C4 117.3(5)
C6 C5 Rh1 127.2(4)
C4 C5 Rh1 115.3(4)
C5 C6 C7 121.3(5)
C5 C6 H6 119.4
C7 C6 H6 119.4
C8 C7 C6 120.4(6)
C8 C7 H7 119.8
C6 C7 H7 119.8
C7 C8 C9 120.6(5)
C7 C8 H8 119.7
C9 C8 H8 119.7
C8 C9 C4 117.9(5)
C8 C9 N3 123.0(5)
C4 C9 N3 119.1(5)
N1 C10 C12 110.9(6)
N1 C10 C11 109.9(5)
C12 C10 C11 112.8(6)
N1 C10 H10 107.7
C12 C10 H10 107.7
C11 C10 H10 107.7
C10 C11 H11A 109.5
C10 C11 H11B 109.5
H11A C11 H11B 109.5
C10 C11 H11C 109.5
H11A C11 H11C 109.5
H11B C11 H11C 109.5
C10 C12 H12A 109.5
C10 C12 H12B 109.5
H12A C12 H12B 109.5
C10 C12 H12C 109.5
H12A C12 H12C 109.5
H12B C12 H12C 109.5
C14 C13 C17 106.0(5)
C14 C13 C18 126.9(6)
C17 C13 C18 126.6(6)
C14 C13 Rh1 71.7(3)
C17 C13 Rh1 73.4(4)
C18 C13 Rh1 126.0(4)
C15 C14 C13 109.8(5)
C15 C14 C19 126.8(6)
C13 C14 C19 122.9(6)
C15 C14 Rh1 74.8(3)
C13 C14 Rh1 69.7(3)
C19 C14 Rh1 128.1(4)
C14 C15 C16 106.8(6)
C14 C15 C20 129.3(6)
C16 C15 C20 123.4(6)
C14 C15 Rh1 68.4(3)
C16 C15 Rh1 71.7(3)
C20 C15 Rh1 131.1(4)
C17 C16 C15 108.9(5)
C17 C16 C21 126.8(6)
C15 C16 C21 124.1(6)
C17 C16 Rh1 70.1(3)
C15 C16 Rh1 71.3(3)
C21 C16 Rh1 128.4(4)
C16 C17 C13 108.5(5)
C16 C17 C22 126.5(6)
C13 C17 C22 124.4(6)
C16 C17 Rh1 73.6(3)
C13 C17 Rh1 68.2(3)
C22 C17 Rh1 130.7(4)
C13 C18 H18A 109.5
C13 C18 H18B 109.5
H18A C18 H18B 109.5
C13 C18 H18C 109.5
H18A C18 H18C 109.5
H18B C18 H18C 109.5
C14 C19 H19A 109.5
C14 C19 H19B 109.5
H19A C19 H19B 109.5
C14 C19 H19C 109.5
H19A C19 H19C 109.5
H19B C19 H19C 109.5
C15 C20 H20A 109.5
C15 C20 H20B 109.5
H20A C20 H20B 109.5
C15 C20 H20C 109.5
H20A C20 H20C 109.5
H20B C20 H20C 109.5
C16 C21 H21A 109.5
C16 C21 H21B 109.5
H21A C21 H21B 109.5
C16 C21 H21C 109.5
H21A C21 H21C 109.5
H21B C21 H21C 109.5
C17 C22 H22A 109.5
C17 C22 H22B 109.5
H22A C22 H22B 109.5
C17 C22 H22C 109.5
H22A C22 H22C 109.5
H22B C22 H22C 109.5
C24 C23 C28 121.8(6)
C24 C23 N3 118.2(6)
C28 C23 N3 119.9(6)
C23 C24 C25 118.4(6)
C23 C24 C29 122.7(6)
C25 C24 C29 118.9(6)
C26 C25 C24 120.6(6)
C26 C25 H25 119.7
C24 C25 H25 119.7
C25 C26 C27 120.4(6)
C25 C26 H26 119.8
C27 C26 H26 119.8
C28 C27 C26 121.2(6)
C28 C27 H27 119.4
C26 C27 H27 119.4
C27 C28 C23 117.6(6)
C27 C28 C32 121.2(6)
C23 C28 C32 121.2(5)
C24 C29 C30 113.6(6)
C24 C29 C31 109.6(5)
C30 C29 C31 111.2(6)
C24 C29 H29 107.4
C30 C29 H29 107.4
C31 C29 H29 107.4
C29 C30 H30A 109.5
C29 C30 H30B 109.5
H30A C30 H30B 109.5
C29 C30 H30C 109.5
H30A C30 H30C 109.5
H30B C30 H30C 109.5
C29 C31 H31A 109.5
C29 C31 H31B 109.5
H31A C31 H31B 109.5
C29 C31 H31C 109.5
H31A C31 H31C 109.5
H31B C31 H31C 109.5
C34 C32 C33 110.4(6)
C34 C32 C28 113.8(5)
C33 C32 C28 111.4(5)
C34 C32 H32 106.9
C33 C32 H32 106.9
C28 C32 H32 106.9
C32 C33 H33A 109.5
C32 C33 H33B 109.5
H33A C33 H33B 109.5
C32 C33 H33C 109.5
H33A C33 H33C 109.5
H33B C33 H33C 109.5
C32 C34 H34A 109.5
C32 C34 H34B 109.5
H34A C34 H34B 109.5
C32 C34 H34C 109.5
H34A C34 H34C 109.5
H34B C34 H34C 109.5

loop_
_geom_bond_atom_site_label_1
_geom_bond_atom_site_label_2
_geom_bond_distance
Rh1 C1 1.993(6)
Rh1 C5 2.048(6)
Rh1 C13 2.161(6)
Rh1 C14 2.188(6)
Rh1 C17 2.231(6)
Rh1 C15 2.271(6)
Rh1 C16 2.276(5)
Rh1 I1 2.6756(9)
N1 C1 1.342(7)
N1 C2 1.381(7)
N1 C10 1.479(8)
N2 C1 1.357(7)
N2 C3 1.399(7)
N2 C4 1.401(7)
N3 C9 1.419(7)
N3 C23 1.425(7)
N3 H3 0.7946
C2 C3 1.334(9)
C2 H2 0.9500
C3 H3A 0.9500
C4 C5 1.398(7)
C4 C9 1.408(8)
C5 C6 1.379(8)
C6 C7 1.394(8)
C6 H6 0.9500
C7 C8 1.377(8)
C7 H7 0.9500
C8 C9 1.386(9)
C8 H8 0.9500
C10 C12 1.498(10)
C10 C11 1.521(9)
C10 H10 1.0000
C11 H11A 0.9800
C11 H11B 0.9800
C11 H11C 0.9800
C12 H12A 0.9800
C12 H12B 0.9800
C12 H12C 0.9800
C13 C14 1.438(9)
C13 C17 1.448(8)
C13 C18 1.487(8)
C14 C15 1.411(8)
C14 C19 1.506(8)
C15 C16 1.440(8)
C15 C20 1.483(9)
C16 C17 1.404(9)
C16 C21 1.484(8)
C17 C22 1.501(8)
C18 H18A 0.9800
C18 H18B 0.9800
C18 H18C 0.9800
C19 H19A 0.9800
C19 H19B 0.9800
C19 H19C 0.9800
C20 H20A 0.9800
C20 H20B 0.9800
C20 H20C 0.9800
C21 H21A 0.9800
C21 H21B 0.9800
C21 H21C 0.9800
C22 H22A 0.9800
C22 H22B 0.9800
C22 H22C 0.9800
C23 C24 1.388(8)
C23 C28 1.414(8)
C24 C25 1.397(8)
C24 C29 1.510(9)
C25 C26 1.370(9)
C25 H25 0.9500
C26 C27 1.392(8)
C26 H26 0.9500
C27 C28 1.378(8)
C27 H27 0.9500
C28 C32 1.522(8)
C29 C30 1.518(9)
C29 C31 1.519(10)
C29 H29 1.0000
C30 H30A 0.9800
C30 H30B 0.9800
C30 H30C 0.9800
C31 H31A 0.9800
C31 H31B 0.9800
C31 H31C 0.9800
C32 C34 1.507(9)
C32 C33 1.516(9)
C32 H32 1.0000
C33 H33A 0.9800
C33 H33B 0.9800
C33 H33C 0.9800
C34 H34A 0.9800
C34 H34B 0.9800
C34 H34C 0.9800

loop_
_geom_torsion_atom_site_label_1
_geom_torsion_atom_site_label_2
_geom_torsion_atom_site_label_3
_geom_torsion_atom_site_label_4
_geom_torsion
C2 N1 C1 N2 -1.9(7)
C10 N1 C1 N2 -178.2(5)
C2 N1 C1 Rh1 167.0(5)
C10 N1 C1 Rh1 -9.4(10)
C3 N2 C1 N1 2.5(7)
C4 N2 C1 N1 176.5(5)
C3 N2 C1 Rh1 -169.0(4)
C4 N2 C1 Rh1 5.0(7)
C5 Rh1 C1 N1 -169.7(7)
C13 Rh1 C1 N1 97.9(6)
C14 Rh1 C1 N1 61.9(7)
C17 Rh1 C1 N1 100.3(8)
C15 Rh1 C1 N1 26.1(7)
C16 Rh1 C1 N1 12.4(9)
I1 Rh1 C1 N1 -79.2(6)
C5 Rh1 C1 N2 -1.7(4)
C13 Rh1 C1 N2 -94.2(5)
C14 Rh1 C1 N2 -130.1(4)
C17 Rh1 C1 N2 -91.7(7)
C15 Rh1 C1 N2 -166.0(4)
C16 Rh1 C1 N2 -179.7(4)
I1 Rh1 C1 N2 88.7(4)
C1 N1 C2 C3 0.6(7)
C10 N1 C2 C3 177.0(6)
N1 C2 C3 N2 1.0(7)
C1 N2 C3 C2 -2.2(7)
C4 N2 C3 C2 -174.7(6)
C1 N2 C4 C5 -6.4(7)
C3 N2 C4 C5 165.8(6)
C1 N2 C4 C9 170.7(6)
C3 N2 C4 C9 -17.1(10)
N2 C4 C5 C6 -178.2(5)
C9 C4 C5 C6 4.6(9)
N2 C4 C5 Rh1 4.9(6)
C9 C4 C5 Rh1 -172.3(5)
C1 Rh1 C5 C6 -178.4(6)
C13 Rh1 C5 C6 -59.9(6)
C14 Rh1 C5 C6 -84.7(6)
C17 Rh1 C5 C6 -21.1(6)
C15 Rh1 C5 C6 -46.7(10)
C16 Rh1 C5 C6 0.3(7)
I1 Rh1 C5 C6 95.6(5)
C1 Rh1 C5 C4 -1.8(4)
C13 Rh1 C5 C4 116.6(4)
C14 Rh1 C5 C4 91.8(5)
C17 Rh1 C5 C4 155.5(4)
C15 Rh1 C5 C4 129.8(6)
C16 Rh1 C5 C4 176.8(4)
I1 Rh1 C5 C4 -87.8(4)
C4 C5 C6 C7 -1.9(9)
Rh1 C5 C6 C7 174.5(5)
C5 C6 C7 C8 -1.0(9)
C6 C7 C8 C9 1.5(9)
C7 C8 C9 C4 1.1(9)
C7 C8 C9 N3 -177.7(5)
C5 C4 C9 C8 -4.2(9)
N2 C4 C9 C8 179.0(5)
C5 C4 C9 N3 174.6(5)
N2 C4 C9 N3 -2.2(9)
C23 N3 C9 C8 -3.6(9)
C23 N3 C9 C4 177.7(6)
C1 N1 C10 C12 112.4(7)
C2 N1 C10 C12 -63.4(8)
C1 N1 C10 C11 -122.2(7)
C2 N1 C10 C11 62.0(8)
C1 Rh1 C13 C14 -67.8(4)
C5 Rh1 C13 C14 -148.7(3)
C17 Rh1 C13 C14 113.6(5)
C15 Rh1 C13 C14 36.2(3)
C16 Rh1 C13 C14 77.8(4)
I1 Rh1 C13 C14 105.4(4)
C1 Rh1 C13 C17 178.5(3)
C5 Rh1 C13 C17 97.7(4)
C14 Rh1 C13 C17 -113.6(5)
C15 Rh1 C13 C17 -77.5(4)
C16 Rh1 C13 C17 -35.9(3)
I1 Rh1 C13 C17 -8.2(6)
C1 Rh1 C13 C18 55.0(6)
C5 Rh1 C13 C18 -25.9(6)
C14 Rh1 C13 C18 122.8(7)
C17 Rh1 C13 C18 -123.6(7)
C15 Rh1 C13 C18 159.0(7)
C16 Rh1 C13 C18 -159.4(7)
I1 Rh1 C13 C18 -131.8(5)
C17 C13 C14 C15 1.4(6)
C18 C13 C14 C15 173.7(6)
Rh1 C13 C14 C15 -64.5(4)
C17 C13 C14 C19 -171.2(5)
C18 C13 C14 C19 1.2(9)
Rh1 C13 C14 C19 122.9(6)
C17 C13 C14 Rh1 65.9(4)
C18 C13 C14 Rh1 -121.8(6)
C1 Rh1 C14 C15 -116.8(4)
C5 Rh1 C14 C15 160.1(3)
C13 Rh1 C14 C15 118.3(5)
C17 Rh1 C14 C15 78.5(4)
C16 Rh1 C14 C15 37.3(4)
I1 Rh1 C14 C15 -20.5(5)
C1 Rh1 C14 C13 124.8(4)
C5 Rh1 C14 C13 41.8(4)
C17 Rh1 C14 C13 -39.8(3)
C15 Rh1 C14 C13 -118.3(5)
C16 Rh1 C14 C13 -81.0(4)
I1 Rh1 C14 C13 -138.8(3)
C1 Rh1 C14 C19 8.3(6)
C5 Rh1 C14 C19 -74.8(7)
C13 Rh1 C14 C19 -116.5(7)
C17 Rh1 C14 C19 -156.3(7)
C15 Rh1 C14 C19 125.2(8)
C16 Rh1 C14 C19 162.5(7)
I1 Rh1 C14 C19 104.7(6)
C13 C14 C15 C16 -0.5(7)
C19 C14 C15 C16 171.7(6)
Rh1 C14 C15 C16 -61.8(4)
C13 C14 C15 C20 -172.6(6)
C19 C14 C15 C20 -0.4(10)
Rh1 C14 C15 C20 126.1(6)
C13 C14 C15 Rh1 61.3(4)
C19 C14 C15 Rh1 -126.5(6)
C1 Rh1 C15 C14 74.1(4)
C5 Rh1 C15 C14 -52.6(8)
C13 Rh1 C15 C14 -37.9(4)
C17 Rh1 C15 C14 -81.4(4)
C16 Rh1 C15 C14 -117.3(5)
I1 Rh1 C15 C14 166.8(3)
C1 Rh1 C15 C16 -168.6(4)
C5 Rh1 C15 C16 64.7(8)
C13 Rh1 C15 C16 79.4(4)
C14 Rh1 C15 C16 117.3(5)
C17 Rh1 C15 C16 35.9(4)
I1 Rh1 C15 C16 -75.9(4)
C1 Rh1 C15 C20 -49.7(6)
C5 Rh1 C15 C20 -176.5(6)
C13 Rh1 C15 C20 -161.8(7)
C14 Rh1 C15 C20 -123.9(7)
C17 Rh1 C15 C20 154.7(6)
C16 Rh1 C15 C20 118.8(7)
I1 Rh1 C15 C20 42.9(6)
C14 C15 C16 C17 -0.6(7)
C20 C15 C16 C17 172.0(5)
Rh1 C15 C16 C17 -60.3(4)
C14 C15 C16 C21 -176.0(5)
C20 C15 C16 C21 -3.4(9)
Rh1 C15 C16 C21 124.3(6)
C14 C15 C16 Rh1 59.7(4)
C20 C15 C16 Rh1 -127.7(6)
C1 Rh1 C16 C17 140.2(5)
C5 Rh1 C16 C17 -37.1(5)
C13 Rh1 C16 C17 38.0(4)
C14 Rh1 C16 C17 81.8(4)
C15 Rh1 C16 C17 119.1(5)
I1 Rh1 C16 C17 -130.5(3)
C1 Rh1 C16 C15 21.1(7)
C5 Rh1 C16 C15 -156.2(4)
C13 Rh1 C16 C15 -81.1(4)
C14 Rh1 C16 C15 -37.3(4)
C17 Rh1 C16 C15 -119.1(5)
I1 Rh1 C16 C15 110.4(4)
C1 Rh1 C16 C21 -98.1(7)
C5 Rh1 C16 C21 84.6(7)
C13 Rh1 C16 C21 159.7(7)
C14 Rh1 C16 C21 -156.4(7)
C17 Rh1 C16 C21 121.7(8)
C15 Rh1 C16 C21 -119.2(8)
I1 Rh1 C16 C21 -8.7(6)
C15 C16 C17 C13 1.5(7)
C21 C16 C17 C13 176.8(6)
Rh1 C16 C17 C13 -59.5(4)
C15 C16 C17 C22 -170.0(6)
C21 C16 C17 C22 5.3(10)
Rh1 C16 C17 C22 129.0(6)
C15 C16 C17 Rh1 61.1(4)
C21 C16 C17 Rh1 -123.7(6)
C14 C13 C17 C16 -1.8(6)
C18 C13 C17 C16 -174.1(6)
Rh1 C13 C17 C16 63.0(4)
C14 C13 C17 C22 169.9(5)
C18 C13 C17 C22 -2.4(10)
Rh1 C13 C17 C22 -125.3(6)
C14 C13 C17 Rh1 -64.8(4)
C18 C13 C17 Rh1 122.9(6)
C1 Rh1 C17 C16 -121.7(6)
C5 Rh1 C17 C16 152.8(4)
C13 Rh1 C17 C16 -118.3(5)
C14 Rh1 C17 C16 -78.3(4)
C15 Rh1 C17 C16 -36.5(4)
I1 Rh1 C17 C16 57.8(4)
C1 Rh1 C17 C13 -3.4(8)
C5 Rh1 C17 C13 -88.9(4)
C14 Rh1 C17 C13 40.0(3)
C15 Rh1 C17 C13 81.7(4)
C16 Rh1 C17 C13 118.3(5)
I1 Rh1 C17 C13 176.1(3)
C1 Rh1 C17 C22 113.9(8)
C5 Rh1 C17 C22 28.4(7)
C13 Rh1 C17 C22 117.3(8)
C14 Rh1 C17 C22 157.3(7)
C15 Rh1 C17 C22 -160.9(7)
C16 Rh1 C17 C22 -124.4(8)
I1 Rh1 C17 C22 -66.6(7)
C9 N3 C23 C24 -72.7(8)
C9 N3 C23 C28 110.0(6)
C28 C23 C24 C25 -2.6(9)
N3 C23 C24 C25 -179.9(6)
C28 C23 C24 C29 174.8(6)
N3 C23 C24 C29 -2.5(9)
C23 C24 C25 C26 1.2(10)
C29 C24 C25 C26 -176.3(6)
C24 C25 C26 C27 0.4(10)
C25 C26 C27 C28 -0.7(9)
C26 C27 C28 C23 -0.7(9)
C26 C27 C28 C32 -178.7(5)
C24 C23 C28 C27 2.3(9)
N3 C23 C28 C27 179.5(5)
C24 C23 C28 C32 -179.7(6)
N3 C23 C28 C32 -2.5(9)
C23 C24 C29 C30 129.8(7)
C25 C24 C29 C30 -52.8(8)
C23 C24 C29 C31 -105.1(7)
C25 C24 C29 C31 72.2(8)
C27 C28 C32 C34 -27.5(9)
C23 C28 C32 C34 154.5(6)
C27 C28 C32 C33 98.1(7)
C23 C28 C32 C33 -79.8(8)
